data_1572801
loop_
_publ_author_name
'Xiang, Libo'
'Wang, Junyi'
'Matler, Alexander'
'Ye, Qing'

_publ_section_title
;
 Structure-constraint induced increase in Lewis acidity of
 tris(<i>ortho</i>-carboranyl)borane and selective complexation with
 Bestmann ylides.
;
_journal_issue 43
_journal_name_full 'Chemical science'
_journal_page_first 17944
_journal_page_last 17949
_journal_paper_doi 10.1039/d4sc06144f
_journal_volume 15
_journal_year 2024
_chemical_formula_moiety 'C26 H64 B31 O P, C7 H8'
_chemical_formula_sum 'C33 H72 B31 O P'
_chemical_formula_weight 850.277
_space_group_crystal_system triclinic
_space_group_IT_number 2
_space_group_name_Hall '-P 1'
_space_group_name_H-M_alt 'P -1'
_symmetry_Int_Tables_number 2
_audit_creation_date 2024-02-20
_audit_creation_method
;
Olex2 1.5
(compiled 2023.08.24 svn.re1ec1418 for OlexSys, GUI svn.r6817)
;
_audit_update_record
;
2024-05-15 deposited with the CCDC.	2024-10-03 downloaded from the CCDC.
;
_cell_angle_alpha 69.719(1)
_cell_angle_beta 81.164(1)
_cell_angle_gamma 78.446(1)
_cell_formula_units_Z 2
_cell_length_a 10.9967(1)
_cell_length_b 15.5241(2)
_cell_length_c 15.9285(3)
_cell_measurement_reflns_used 30514
_cell_measurement_temperature 100(2)
_cell_measurement_theta_max 74.6620
_cell_measurement_theta_min 2.9450
_cell_volume 2488.44(6)
_computing_cell_refinement 'CrysAlisPro 1.171.42.102a (Rigaku OD, 2023)'
_computing_data_collection 'CrysAlisPro 1.171.42.102a (Rigaku OD, 2023)'
_computing_data_reduction 'CrysAlisPro 1.171.42.102a (Rigaku OD, 2023)'
_computing_molecular_graphics 'Olex2 1.5 (Dolomanov et al., 2009)'
_computing_publication_material 'Olex2 1.5 (Dolomanov et al., 2009)'
_computing_structure_refinement 'olex2.refine 1.5 (Bourhis et al., 2015)'
_computing_structure_solution 'SHELXT 2018/2 (Sheldrick, 2018)''
_diffrn_ambient_temperature 100.15
_diffrn_detector_area_resol_mean 10.0
_diffrn_detector_type 'HyPix Arc150'
_diffrn_measured_fraction_theta_full 0.9860
_diffrn_measured_fraction_theta_max 0.9390
_diffrn_measurement_details
;
 List of Runs (angles in degrees, time in seconds):
 --------------------------------------------------------------------------
  1  \w   -122.00 -89.00   0.50    0.30    --  -74.00 -42.00-164.18   66
  2  \w   -128.00 -94.00   0.50    0.30    --  -79.15 -41.00  61.91   68
  3  \w   -114.00 -81.00   0.50    0.30    --  -66.00 -44.00 150.92   66
  4  \w   -124.00 -55.00   0.50    0.30    --  -75.91 -15.00-150.00  138
  5  \w   -128.00 -93.00   0.50    0.30    --  -79.15 -37.00 146.46   70
  6  \w    -54.00 -28.00   0.50    0.30    --  -14.00 -58.00 -70.06   52
  7  \w    -97.00 -36.00   0.50    0.30    --  -79.15 114.00-114.90  122
  8  \w    -85.00 -17.00   0.50    0.30    --  -61.85 125.00 -30.00  136
  9  \w    -98.00 -35.00   0.50    0.30    --  -79.15 119.00 -69.04  126
 10  \w    -54.00 -28.00   0.50    0.30    --  -14.00 -57.00  -6.60   52
 11  \w   -100.00 -31.00   0.50    0.30    --  -75.91 125.00-150.00  138
 12  \w   -104.00 -74.00   0.50    0.30    --  -58.00 -51.00  15.04   60
 13  \w   -118.00 -88.00   0.50    0.30    --  -74.00 -60.00 144.64   60
 14  \w     28.00  54.00   0.50    0.30    --   14.00  61.00 -99.21   52
 15  \w     58.00  88.00   0.50    0.30    --   42.00  52.00 169.90   60
 16  \w   -126.00 -95.00   0.50    0.30    --  -79.15 -51.00  41.21   62
 17  \w   -115.00 -85.00   0.50    0.30    --  -70.00 -58.00  -1.50   60
 18  \w     50.00  80.00   0.50    0.30    --   34.00  52.00  76.91   60
 19  \w    -88.00 -58.00   0.50    0.30    --  -42.00 -51.00  89.73   60
 20  \w     29.00  97.00   0.50    0.30    --   73.64-125.00 -90.00  136
 21  \w     39.00 100.00   0.50    0.30    --   83.32-125.00  90.00  122
 22  \w   -119.00 -88.00   0.50    0.30    --  -74.00 -57.00 -94.21   62
 23  \w   -124.00 -55.00   0.50    0.30    --  -75.91 -15.00 -60.00  138
 24  \w   -122.00 -95.00   0.50    0.30    --  -79.15 -65.00 -48.69   54
 25  \w    -96.00 -65.00   0.50    0.30    --  -50.00 -52.00 173.22   62
 26  \w   -123.00 -93.00   0.50    0.30    --  -79.15 -62.00-156.98   60
 27  \w   -119.00 -89.00   0.50    0.30    --  -74.00 -56.00 -17.94   60
 28  \w     25.00  55.00   0.50    0.30    --   10.00  57.00 148.80   60
 29  \w     54.00  85.00   0.50    0.30    --   38.00  51.00 -99.74   62
 30  \w   -108.00 -77.00   0.50    0.30    --  -62.00 -52.00  51.38   62
 31  \w   -110.00 -78.00   0.50    0.30    --  -62.00 -46.00  73.75   64
 32  \w    -85.00 -17.00   0.50    0.30    --  -61.85 125.00  60.00  136
 33  \w   -123.00 -87.00   0.50    0.30    --  -74.00 -35.00 -75.75   72
 34  \w    -97.00 -36.00   0.50    0.30    --  -79.15 114.00 117.14  122
 35  \w   -105.00 -74.00   0.50    0.30    --  -58.00 -50.00-148.35   62
 36  \w    -97.00 -35.00   0.50    0.30    --  -79.15 116.00  76.17  124
 37  \w     36.00  97.00   0.50    0.30    --   79.15-115.00  40.22  122
 38  \w     58.00  89.00   0.50    0.30    --   42.00  51.00 -69.34   62
 39  \w     29.00  97.00   0.50    0.30    --   73.64-125.00   0.00  136
 40  \w   -105.00 -74.00   0.50    0.30    --  -58.00 -47.00 -61.50   62
 41  \w     43.00  89.00   0.50    0.30    --   83.32 -95.00 -90.00   92
 42  \w    -36.00 -10.00   0.50    0.30    --  -14.00 121.00 -96.12   52
 43  \w   -124.00 -55.00   0.50    0.30    --  -75.91 -15.00  60.00  138
 44  \w     43.00  89.00   0.50    0.30    --   83.32 -95.00-180.00   92
 45  \w    -97.00 -36.00   0.50    0.30    --  -79.15 114.00-166.49  122
 46  \w     19.00  66.00   0.50    0.30    --   60.18 -95.00   0.00   94
 47  \w     94.00 128.00   0.50    0.30    --   79.15  41.00  51.68   68
 48  \w     43.00  89.00   0.50    0.30    --   83.32 -95.00  90.00   92
 49  \w    -59.00 -19.00   0.50    0.30    --  -30.00 133.00 123.61   80
 50  \w    -97.00 -35.00   0.50    0.30    --  -79.15 116.00  41.98  124
 51  \w   -100.00 -31.00   0.50    0.30    --  -75.91 125.00 120.00  138
;
_diffrn_measurement_device 'four-circle diffractometer'
_diffrn_measurement_device_type 'Rigaku XtaLAB Synergy-R'
_diffrn_measurement_method '\w scans'
_diffrn_radiation_type 'Cu K\a'
_diffrn_radiation_wavelength 1.54184
_diffrn_reflns_av_R_equivalents 0.0300
_diffrn_reflns_av_unetI/netI 0.0170
_diffrn_reflns_Laue_measured_fraction_full 0.9860
_diffrn_reflns_Laue_measured_fraction_max 0.9390
_diffrn_reflns_limit_h_max 13
_diffrn_reflns_limit_h_min -13
_diffrn_reflns_limit_k_max 17
_diffrn_reflns_limit_k_min -19
_diffrn_reflns_limit_l_max 19
_diffrn_reflns_limit_l_min -19
_diffrn_reflns_number 45284
_diffrn_reflns_point_group_measured_fraction_full 0.9860
_diffrn_reflns_point_group_measured_fraction_max 0.9390
_diffrn_reflns_theta_full 67.6840
_diffrn_reflns_theta_max 75.14
_diffrn_reflns_theta_min 2.97
_exptl_absorpt_coefficient_mu 0.678
_exptl_absorpt_correction_T_max 1.000
_exptl_absorpt_correction_T_min 0.814
_exptl_absorpt_correction_type gaussian
_exptl_absorpt_process_details
;
 CrysAlisPro 1.171.42.102a (Rigaku Oxford Diffraction, 2023) Numerical 
 absorption correction based on gaussian integration over a multifaceted 
 crystal model Empirical absorption correction using spherical harmonics, 
 implemented in SCALE3 ABSPACK scaling algorithm.
;
_exptl_crystal_colour 'clear colourless'
_exptl_crystal_density_diffrn 1.135
_exptl_crystal_description block
_exptl_crystal_F_000 896.568
_exptl_crystal_preparation
;
 For data collection the crystal was immersed in a film of perfluoropolyether 
 oil, mounted on a polyimide loop and transferred to stream of cold nitrogen 
 (Oxford Cryostream 800).
;
_exptl_crystal_size_max 0.14
_exptl_crystal_size_mid 0.11
_exptl_crystal_size_min 0.09
_refine_diff_density_max 0.8271
_refine_diff_density_min -0.4383
_refine_diff_density_rms 0.0988
_refine_ls_d_res_high 0.7976
_refine_ls_d_res_low 14.8782
_refine_ls_goodness_of_fit_ref 1.0242
_refine_ls_hydrogen_treatment constr
_refine_ls_matrix_type full
_refine_ls_number_constraints 127
_refine_ls_number_parameters 596
_refine_ls_number_reflns 9641
_refine_ls_number_restraints 0
_refine_ls_restrained_S_all 1.0242
_refine_ls_R_factor_all 0.0722
_refine_ls_R_factor_gt 0.0703
_refine_ls_shift/su_max -0.0005
_refine_ls_shift/su_mean 0.0001
_refine_ls_structure_factor_coef Fsqd
_refine_ls_weighting_details 'w=1/[\s^2^(Fo^2^)+(0.0000P)^2^+12.0003P] where P=(Fo^2^+2Fc^2^)/3'
_refine_ls_weighting_scheme calc
_refine_ls_wR_factor_gt 0.1808
_refine_ls_wR_factor_ref 0.1814
_reflns_Friedel_coverage 0.0
_reflns_limit_h_max 13
_reflns_limit_h_min -13
_reflns_limit_k_max 19
_reflns_limit_k_min -17
_reflns_limit_l_max 19
_reflns_limit_l_min 0
_reflns_number_gt 9020
_reflns_number_total 9641
_reflns_threshold_expression I>=2u(I)
_cod_data_source_file d4sc06144f3.cif
_cod_data_source_block 3b
_cod_depositor_comments 'Adding full bibliography for 1572799--1572802.cif.'
_cod_database_code 1572801
_olex2_refinement_description
;
1.a Ternary CH refined with riding coordinates:
 C1(H1), C7(H7), C20(H20)
1.b Secondary CH2 refined with riding coordinates:
 C2(H2a,H2b), C33(H33a,H33b), C4(H4a,H4b), C5(H5a,H5b), C6(H6a,H6b), C8(H8a,
 H8b), C9(H9a,H9b), C10(H10a,H10b), C11(H11a,H11b), C12(H12a,H12b), C21(H21a,
 H21b), C22(H22a,H22b), C23(H23a,H23b), C24(H24a,H24b), C25(H25a,H25b)
1.c Aromatic/amide H refined with riding coordinates:
 C27(H27a), C28(H28a), C29(H29a), C30(H30a), C31(H31a)
1.d Idealised Me refined as rotating group:
 C32(H32a,H32b,H32c)
1.e Boron cage BH refined with riding coordinates:
 B2(H2), C3(H3), B4(H4), B5(H5), B6(H6), B7(H7a), B8(H8), B9(H9), B10(H10),
 B11(H11), B12(H12), B13(H13), B14(H14), B15(H15), B16(H16), B17(H17), B18(H18),
  B19(H19), B20(H20a), B21(H21), B22(H22), B23(H23), B24(H24), B25(H25),
 B26(H26), B27(H27), B28(H28), B29(H29), B30(H30), B31(H31), B32(H32)
;
_olex2_submission_special_instructions 'No special instructions were received'

loop_
_space_group_symop_id
_space_group_symop_operation_xyz
1 x,y,z
2 -x,-y,-z

loop_
_atom_site_label
_atom_site_type_symbol
_atom_site_fract_x
_atom_site_fract_y
_atom_site_fract_z
_atom_site_U_iso_or_equiv
_atom_site_adp_type
_atom_site_occupancy
_atom_site_refinement_flags_posn
P1 P 0.26378(7) 0.39623(5) 0.84278(5) 0.01367(17) Uani 1.000000 .
O1 O 0.33995(19) 0.66687(14) 0.75853(13) 0.0150(4) Uani 1.000000 .
C1 C 0.1447(3) 0.3717(2) 0.9379(2) 0.0171(6) Uani 1.000000 .
H1 H 0.1611(3) 0.4037(2) 0.9788(2) 0.0205(7) Uiso 1.000000 R
B1 B 0.4044(3) 0.7271(2) 0.6731(2) 0.0143(6) Uani 1.000000 .
C2 C 0.1524(3) 0.2681(2) 0.9943(2) 0.0263(7) Uani 1.000000 .
H2a H 0.1352(3) 0.2328(2) 0.9574(2) 0.0315(9) Uiso 1.000000 R
H2b H 0.2375(3) 0.2431(2) 1.0136(2) 0.0315(9) Uiso 1.000000 R
B2 B 0.6650(3) 0.6999(2) 0.6021(2) 0.0127(6) Uani 1.000000 .
H2 H 0.6386(3) 0.7225(2) 0.5316(2) 0.0153(7) Uiso 1.000000 R
C33 C 0.0575(3) 0.2564(3) 1.0769(2) 0.0284(8) Uani 1.000000 .
H33a H 0.0605(3) 0.1893(3) 1.1111(2) 0.0340(9) Uiso 1.000000 R
H33b H 0.0802(3) 0.2867(3) 1.1163(2) 0.0340(9) Uiso 1.000000 R
C3 C 0.6511(3) 0.7806(3) 0.6536(2) 0.0265(7) Uani 1.000000 .
H3 H 0.6160(3) 0.8561(3) 0.6207(2) 0.0318(9) Uiso 1.000000 R
C4 C -0.0740(3) 0.2983(3) 1.0513(2) 0.0262(7) Uani 1.000000 .
H4a H -0.1001(3) 0.2639(3) 1.0169(2) 0.0314(9) Uiso 1.000000 R
H4b H -0.1318(3) 0.2919(3) 1.1066(2) 0.0314(9) Uiso 1.000000 R
B4 B 0.7686(3) 0.7451(3) 0.7265(3) 0.0214(7) Uani 1.000000 .
H4 H 0.8124(3) 0.7956(3) 0.7432(3) 0.0257(9) Uiso 1.000000 R
C5 C -0.0817(3) 0.4009(3) 0.9948(2) 0.0260(7) Uani 1.000000 .
H5a H -0.0638(3) 0.4363(3) 1.0314(2) 0.0312(9) Uiso 1.000000 R
H5b H -0.1672(3) 0.4257(3) 0.9764(2) 0.0312(9) Uiso 1.000000 R
B5 B 0.7987(3) 0.7294(3) 0.6193(3) 0.0220(7) Uani 1.000000 .
H5 H 0.8624(3) 0.7697(3) 0.5644(3) 0.0264(9) Uiso 1.000000 R
C6 C 0.0113(3) 0.4138(2) 0.9112(2) 0.0199(6) Uani 1.000000 .
H6a H -0.0111(3) 0.3832(2) 0.8719(2) 0.0238(8) Uiso 1.000000 R
H6b H 0.0075(3) 0.4809(2) 0.8771(2) 0.0238(8) Uiso 1.000000 R
B6 B 0.8558(3) 0.6388(3) 0.7149(3) 0.0221(7) Uani 1.000000 .
H6 H 0.9577(3) 0.6191(3) 0.7243(3) 0.0265(9) Uiso 1.000000 R
C7 C 0.4124(3) 0.3266(2) 0.8801(2) 0.0177(6) Uani 1.000000 .
H7 H 0.4023(3) 0.2596(2) 0.9007(2) 0.0213(7) Uiso 1.000000 R
B7 B 0.7534(3) 0.5542(2) 0.7491(2) 0.0184(7) Uani 1.000000 .
H7a H 0.7881(3) 0.4783(2) 0.7807(2) 0.0221(8) Uiso 1.000000 R
C8 C 0.4480(3) 0.3470(2) 0.9603(2) 0.0219(7) Uani 1.000000 .
H8a H 0.4581(3) 0.4131(2) 0.9421(2) 0.0263(8) Uiso 1.000000 R
H8b H 0.3807(3) 0.3354(2) 1.0099(2) 0.0263(8) Uiso 1.000000 R
B8 B 0.7408(3) 0.6359(3) 0.8073(2) 0.0196(7) Uani 1.000000 .
H8 H 0.7670(3) 0.6139(3) 0.8778(2) 0.0235(9) Uiso 1.000000 R
C9 C 0.5697(3) 0.2848(3) 0.9927(2) 0.0262(7) Uani 1.000000 .
H9a H 0.5943(3) 0.3014(3) 1.0417(2) 0.0314(9) Uiso 1.000000 R
H9b H 0.5565(3) 0.2191(3) 1.0172(2) 0.0314(9) Uiso 1.000000 R
B9 B 0.7890(3) 0.6117(3) 0.6336(2) 0.0215(7) Uani 1.000000 .
H9 H 0.8461(3) 0.5743(3) 0.5884(2) 0.0258(9) Uiso 1.000000 R
C10 C 0.6745(3) 0.2953(3) 0.9167(2) 0.0279(8) Uani 1.000000 .
H10a H 0.7495(3) 0.2504(3) 0.9389(2) 0.0335(9) Uiso 1.000000 R
H10b H 0.6957(3) 0.3587(3) 0.8980(2) 0.0335(9) Uiso 1.000000 R
B10 B 0.3673(3) 0.9335(2) 0.5836(2) 0.0171(7) Uani 1.000000 .
H10 H 0.4500(3) 0.9335(2) 0.5328(2) 0.0205(8) Uiso 1.000000 R
C11 C 0.6381(3) 0.2786(3) 0.8360(3) 0.0315(8) Uani 1.000000 .
H11a H 0.7057(3) 0.2906(3) 0.7867(3) 0.0378(10) Uiso 1.000000 R
H11b H 0.6275(3) 0.2127(3) 0.8526(3) 0.0378(10) Uiso 1.000000 R
B11 B 0.3844(3) 0.9265(2) 0.6936(2) 0.0164(7) Uani 1.000000 .
H11 H 0.4780(3) 0.9214(2) 0.7160(2) 0.0196(8) Uiso 1.000000 R
C12 C 0.5169(3) 0.3414(2) 0.8031(2) 0.0240(7) Uani 1.000000 .
H12a H 0.5292(3) 0.4073(2) 0.7812(2) 0.0287(8) Uiso 1.000000 R
H12b H 0.4932(3) 0.3269(2) 0.7526(2) 0.0287(8) Uiso 1.000000 R
B12 B 0.2480(3) 0.9901(2) 0.7322(2) 0.0185(7) Uani 1.000000 .
H12 H 0.2509(3) 1.0279(2) 0.7801(2) 0.0222(8) Uiso 1.000000 R
C13 C 0.2781(3) 0.5114(2) 0.8101(2) 0.0162(6) Uani 1.000000 .
B13 B 0.1447(3) 1.0353(2) 0.6445(2) 0.0199(7) Uani 1.000000 .
H13 H 0.0801(3) 1.1030(2) 0.6342(2) 0.0239(9) Uiso 1.000000 R
C14 C 0.3128(3) 0.5860(2) 0.78092(19) 0.0135(6) Uani 1.000000 .
B14 B 0.3084(3) 1.0307(2) 0.6175(2) 0.0191(7) Uani 1.000000 .
H14 H 0.3513(3) 1.0957(2) 0.5892(2) 0.0229(8) Uiso 1.000000 R
C15 C 0.3364(3) 0.8351(2) 0.67335(19) 0.0129(6) Uani 1.000000 .
B15 B 0.1198(3) 0.9345(2) 0.7377(2) 0.0197(7) Uani 1.000000 .
H15 H 0.0383(3) 0.9360(2) 0.7891(2) 0.0236(9) Uiso 1.000000 R
C16 C 0.2402(3) 0.8791(2) 0.59349(19) 0.0143(6) Uani 1.000000 .
B16 B 0.1755(3) 0.8373(2) 0.7042(2) 0.0160(7) Uani 1.000000 .
H16 H 0.1303(3) 0.7733(2) 0.7336(2) 0.0192(8) Uiso 1.000000 R
C17 C 0.2556(3) 0.8136(2) 0.5383(2) 0.0148(6) Uani 1.000000 .
B17 B 0.2695(3) 0.8667(2) 0.7669(2) 0.0165(7) Uani 1.000000 .
H17 H 0.2884(3) 0.8219(2) 0.8372(2) 0.0199(8) Uiso 1.000000 R
C18 C 0.3576(3) 0.7179(2) 0.5807(2) 0.0146(6) Uani 1.000000 .
B18 B 0.2177(3) 0.9985(2) 0.5519(2) 0.0178(7) Uani 1.000000 .
H18 H 0.2008(3) 1.0403(2) 0.4805(2) 0.0214(8) Uiso 1.000000 R
C19 C 0.5547(3) 0.6979(2) 0.6876(2) 0.0155(6) Uani 1.000000 .
B19 B 0.1009(3) 0.9385(2) 0.6264(2) 0.0179(7) Uani 1.000000 .
H19 H 0.0085(3) 0.9410(2) 0.6036(2) 0.0215(8) Uiso 1.000000 R
C20 C 0.2336(3) 0.3724(2) 0.7441(2) 0.0160(6) Uani 1.000000 .
H20 H 0.3087(3) 0.3853(2) 0.7003(2) 0.0192(7) Uiso 1.000000 R
B20 B 0.1374(3) 0.7928(2) 0.4928(2) 0.0184(7) Uani 1.000000 .
H20a H 0.0394(3) 0.8307(2) 0.4940(2) 0.0221(8) Uiso 1.000000 R
C21 C 0.2262(3) 0.2692(2) 0.7634(2) 0.0245(7) Uani 1.000000 .
H21a H 0.3003(3) 0.2296(2) 0.7931(2) 0.0294(9) Uiso 1.000000 R
H21b H 0.1509(3) 0.2524(2) 0.8042(2) 0.0294(9) Uiso 1.000000 R
B21 B 0.2123(3) 0.7573(3) 0.4001(2) 0.0205(7) Uani 1.000000 .
H21 H 0.1628(3) 0.7713(3) 0.3392(2) 0.0245(9) Uiso 1.000000 R
C22 C 0.2209(4) 0.2527(2) 0.6749(2) 0.0275(8) Uani 1.000000 .
H22a H 0.2997(4) 0.2642(2) 0.6365(2) 0.0330(9) Uiso 1.000000 R
H22b H 0.2123(4) 0.1871(2) 0.6873(2) 0.0330(9) Uiso 1.000000 R
B22 B 0.3193(3) 0.6532(3) 0.4417(2) 0.0197(7) Uani 1.000000 .
H22 H 0.3403(3) 0.5985(3) 0.4082(2) 0.0236(9) Uiso 1.000000 R
C23 C 0.1117(3) 0.3164(2) 0.6247(2) 0.0245(7) Uani 1.000000 .
H23a H 0.1125(3) 0.3058(2) 0.5668(2) 0.0294(9) Uiso 1.000000 R
H23b H 0.0324(3) 0.3012(2) 0.6607(2) 0.0294(9) Uiso 1.000000 R
B23 B 0.3740(4) 0.7620(3) 0.3920(2) 0.0201(7) Uani 1.000000 .
H23 H 0.4316(4) 0.7793(3) 0.3257(2) 0.0242(9) Uiso 1.000000 R
C24 C 0.1190(3) 0.4185(2) 0.6071(2) 0.0209(7) Uani 1.000000 .
H24a H 0.1948(3) 0.4352(2) 0.5668(2) 0.0251(8) Uiso 1.000000 R
H24b H 0.0456(3) 0.4583(2) 0.5766(2) 0.0251(8) Uiso 1.000000 R
B24 B 0.1741(3) 0.6717(2) 0.5044(2) 0.0185(7) Uani 1.000000 .
H24 H 0.0995(3) 0.6290(2) 0.5124(2) 0.0223(8) Uiso 1.000000 R
C25 C 0.1227(3) 0.4366(2) 0.6951(2) 0.0184(6) Uani 1.000000 .
H25a H 0.0441(3) 0.4248(2) 0.7336(2) 0.0221(7) Uiso 1.000000 R
H25b H 0.1311(3) 0.5024(2) 0.6822(2) 0.0221(7) Uiso 1.000000 R
B25 B 0.1996(3) 0.7087(2) 0.5911(2) 0.0165(7) Uani 1.000000 .
H25 H 0.1418(3) 0.6903(2) 0.6573(2) 0.0198(8) Uiso 1.000000 R
C26 C 0.8481(4) 0.0616(3) 0.8966(3) 0.0365(9) Uani 1.000000 .
B26 B 0.3137(3) 0.6245(2) 0.5614(2) 0.0166(7) Uani 1.000000 .
H26 H 0.3326(3) 0.5512(2) 0.6076(2) 0.0199(8) Uiso 1.000000 R
C27 C 0.7979(4) 0.0369(3) 0.8346(3) 0.0364(9) Uani 1.000000 .
H27a H 0.8313(4) 0.0547(3) 0.7735(3) 0.0437(11) Uiso 1.000000 R
B27 B 0.4350(3) 0.6795(2) 0.4917(2) 0.0182(7) Uani 1.000000 .
H27 H 0.5331(3) 0.6415(2) 0.4922(2) 0.0219(8) Uiso 1.000000 R
C28 C 0.7002(4) -0.0130(3) 0.8608(4) 0.0482(11) Uani 1.000000 .
H28a H 0.6676(4) -0.0303(3) 0.8181(4) 0.0578(13) Uiso 1.000000 R
B28 B 0.4009(3) 0.7983(2) 0.4788(2) 0.0176(7) Uani 1.000000 .
H28 H 0.4773(3) 0.8394(2) 0.4706(2) 0.0211(8) Uiso 1.000000 R
C29 C 0.6495(5) -0.0380(3) 0.9497(4) 0.0559(13) Uani 1.000000 .
H29a H 0.5819(5) -0.0721(3) 0.9678(4) 0.0671(16) Uiso 1.000000 R
B29 B 0.2616(3) 0.8484(3) 0.4234(2) 0.0189(7) Uani 1.000000 .
H29 H 0.2450(3) 0.9228(3) 0.3793(2) 0.0227(8) Uiso 1.000000 R
C30 C 0.6971(5) -0.0135(3) 1.0115(3) 0.0525(12) Uani 1.000000 .
H30a H 0.6620(5) -0.0303(3) 1.0722(3) 0.0630(15) Uiso 1.000000 R
B30 B 0.6327(3) 0.5939(2) 0.6756(2) 0.0189(7) Uani 1.000000 .
H30 H 0.5861(3) 0.5455(2) 0.6579(2) 0.0226(8) Uiso 1.000000 R
C31 C 0.7967(4) 0.0358(3) 0.9852(3) 0.0440(10) Uani 1.000000 .
H31a H 0.8298(4) 0.0520(3) 1.0284(3) 0.0528(12) Uiso 1.000000 R
B31 B 0.6043(3) 0.6082(3) 0.7828(2) 0.0186(7) Uani 1.000000 .
H31 H 0.5396(3) 0.5681(3) 0.8369(2) 0.0224(8) Uiso 1.000000 R
C32 C 0.9535(4) 0.1182(3) 0.8669(3) 0.0458(11) Uani 1.000000 .
H32a H 1.0184(15) 0.0910(14) 0.8298(19) 0.0687(16) Uiso 1.000000 GR
H32b H 0.9216(7) 0.1823(7) 0.8319(19) 0.0687(16) Uiso 1.000000 GR
H32c H 0.989(2) 0.1180(19) 0.9199(3) 0.0687(16) Uiso 1.000000 GR
B32 B 0.6132(3) 0.7250(3) 0.7687(2) 0.0197(7) Uani 1.000000 .
H32 H 0.5539(3) 0.7623(3) 0.8132(2) 0.0237(9) Uiso 1.000000 R

loop_
_atom_site_aniso_label
_atom_site_aniso_U_11
_atom_site_aniso_U_22
_atom_site_aniso_U_33
_atom_site_aniso_U_12
_atom_site_aniso_U_13
_atom_site_aniso_U_23
P1 0.0156(4) 0.0111(4) 0.0139(3) -0.0031(3) -0.0024(3) -0.0025(3)
O1 0.0181(10) 0.0128(10) 0.0138(10) -0.0047(8) 0.0011(8) -0.0037(8)
C1 0.0194(15) 0.0169(15) 0.0142(14) -0.0059(12) -0.0013(12) -0.0024(12)
B1 0.0133(15) 0.0120(16) 0.0153(16) -0.0023(12) -0.0001(12) -0.0020(13)
C2 0.0232(17) 0.0193(17) 0.0280(18) -0.0058(13) -0.0030(14) 0.0043(14)
B2 0.0114(15) 0.0120(15) 0.0155(15) -0.0014(12) -0.0005(12) -0.0059(13)
C33 0.0288(18) 0.0291(19) 0.0214(17) -0.0159(15) -0.0051(14) 0.0063(14)
C3 0.0226(17) 0.0288(19) 0.0315(19) -0.0060(14) -0.0013(14) -0.0134(15)
C4 0.0237(17) 0.036(2) 0.0195(16) -0.0150(15) -0.0016(13) -0.0036(14)
B4 0.0179(17) 0.0195(18) 0.0274(19) -0.0001(14) -0.0067(14) -0.0081(15)
C5 0.0222(17) 0.036(2) 0.0198(16) -0.0093(14) 0.0048(13) -0.0091(15)
B5 0.0153(17) 0.0219(19) 0.0243(18) -0.0022(14) -0.0004(14) -0.0030(15)
C6 0.0193(15) 0.0207(16) 0.0167(15) -0.0041(12) -0.0003(12) -0.0026(12)
B6 0.0156(17) 0.0215(19) 0.0260(19) -0.0026(14) -0.0014(14) -0.0044(15)
C7 0.0178(15) 0.0141(15) 0.0206(15) 0.0000(12) -0.0060(12) -0.0043(12)
B7 0.0177(17) 0.0176(17) 0.0194(17) -0.0008(13) -0.0021(13) -0.0065(14)
C8 0.0203(16) 0.0274(18) 0.0186(15) -0.0030(13) -0.0034(12) -0.0077(13)
B8 0.0175(17) 0.0201(18) 0.0207(17) 0.0001(14) -0.0040(14) -0.0069(15)
C9 0.0229(17) 0.0318(19) 0.0213(16) -0.0048(14) -0.0069(13) -0.0034(14)
B9 0.0204(18) 0.0198(18) 0.0203(18) 0.0014(14) 0.0008(14) -0.0052(15)
C10 0.0182(16) 0.036(2) 0.0289(18) -0.0016(14) -0.0062(14) -0.0099(16)
B10 0.0185(17) 0.0151(17) 0.0176(16) -0.0063(13) -0.0011(13) -0.0034(13)
C11 0.0203(17) 0.043(2) 0.0331(19) 0.0078(15) -0.0075(15) -0.0197(17)
B11 0.0183(16) 0.0136(16) 0.0175(16) -0.0052(13) -0.0003(13) -0.0044(13)
C12 0.0193(16) 0.0301(19) 0.0218(16) 0.0031(13) -0.0040(13) -0.0105(14)
B12 0.0207(17) 0.0143(17) 0.0201(17) -0.0019(13) -0.0011(14) -0.0058(14)
C13 0.0188(15) 0.0155(15) 0.0137(14) -0.0031(12) -0.0005(11) -0.0043(12)
B13 0.0218(18) 0.0139(17) 0.0226(18) -0.0012(13) -0.0022(14) -0.0048(14)
C14 0.0107(13) 0.0158(15) 0.0128(13) 0.0013(11) -0.0007(10) -0.0051(11)
B14 0.0240(18) 0.0144(17) 0.0189(17) -0.0066(14) 0.0002(14) -0.0043(14)
C15 0.0137(14) 0.0124(14) 0.0120(13) -0.0043(11) -0.0013(11) -0.0018(11)
B15 0.0207(18) 0.0150(17) 0.0206(17) -0.0011(13) -0.0009(14) -0.0038(14)
C16 0.0149(14) 0.0123(14) 0.0140(14) -0.0019(11) -0.0014(11) -0.0024(11)
B16 0.0159(16) 0.0167(17) 0.0133(15) -0.0028(13) 0.0010(12) -0.0029(13)
C17 0.0151(14) 0.0124(14) 0.0153(14) -0.0039(11) -0.0007(11) -0.0018(11)
B17 0.0178(16) 0.0156(17) 0.0167(16) -0.0035(13) 0.0000(13) -0.0062(13)
C18 0.0135(14) 0.0134(14) 0.0161(14) -0.0020(11) -0.0003(11) -0.0042(12)
B18 0.0221(17) 0.0106(16) 0.0198(17) -0.0022(13) -0.0041(14) -0.0031(13)
C19 0.0141(14) 0.0145(14) 0.0155(14) -0.0029(11) -0.0002(11) -0.0020(12)
B19 0.0174(17) 0.0151(17) 0.0192(17) -0.0005(13) -0.0014(13) -0.0043(14)
C20 0.0178(15) 0.0142(15) 0.0171(14) -0.0011(11) -0.0041(12) -0.0061(12)
B20 0.0189(17) 0.0186(18) 0.0183(17) -0.0055(14) -0.0055(13) -0.0038(14)
C21 0.0333(19) 0.0136(16) 0.0279(18) -0.0025(13) -0.0118(14) -0.0054(13)
B21 0.0236(18) 0.0211(18) 0.0176(17) -0.0044(14) -0.0047(14) -0.0059(14)
C22 0.039(2) 0.0166(16) 0.0308(18) -0.0031(14) -0.0116(16) -0.0099(14)
B22 0.0244(18) 0.0186(18) 0.0180(17) -0.0043(14) -0.0023(14) -0.0079(14)
C23 0.0303(18) 0.0272(18) 0.0198(16) -0.0098(14) -0.0062(14) -0.0079(14)
B23 0.0245(18) 0.0210(18) 0.0150(16) -0.0053(14) -0.0008(14) -0.0056(14)
C24 0.0234(16) 0.0208(16) 0.0179(15) -0.0009(13) -0.0040(12) -0.0059(13)
B24 0.0226(18) 0.0169(17) 0.0182(17) -0.0061(14) -0.0055(14) -0.0052(14)
C25 0.0193(15) 0.0176(15) 0.0175(15) 0.0002(12) -0.0054(12) -0.0049(12)
B25 0.0146(16) 0.0146(16) 0.0197(17) -0.0056(13) -0.0022(13) -0.0027(13)
C26 0.030(2) 0.032(2) 0.041(2) 0.0109(16) -0.0067(17) -0.0105(18)
B26 0.0187(17) 0.0144(16) 0.0195(17) -0.0047(13) -0.0041(13) -0.0068(14)
C27 0.039(2) 0.032(2) 0.034(2) 0.0070(17) -0.0085(17) -0.0092(17)
B27 0.0194(17) 0.0193(18) 0.0166(16) -0.0036(14) 0.0004(13) -0.0072(14)
C28 0.039(2) 0.040(2) 0.065(3) 0.0045(19) -0.009(2) -0.020(2)
B28 0.0172(16) 0.0189(17) 0.0152(16) -0.0037(13) 0.0016(13) -0.0045(14)
C29 0.040(3) 0.038(3) 0.079(4) -0.001(2) 0.001(2) -0.011(2)
B29 0.0228(18) 0.0181(17) 0.0157(16) -0.0049(14) -0.0028(14) -0.0041(14)
C30 0.055(3) 0.043(3) 0.045(3) 0.005(2) 0.003(2) -0.008(2)
B30 0.0196(17) 0.0150(17) 0.0217(17) -0.0021(13) -0.0045(14) -0.0049(14)
C31 0.044(2) 0.042(2) 0.038(2) 0.0081(19) -0.0081(19) -0.0082(19)
B31 0.0154(16) 0.0192(18) 0.0170(16) -0.0001(13) -0.0026(13) -0.0015(14)
C32 0.031(2) 0.047(3) 0.056(3) 0.0044(19) -0.0063(19) -0.017(2)
B32 0.0200(17) 0.0239(19) 0.0158(16) 0.0010(14) -0.0054(13) -0.0081(14)

loop_
_atom_type_symbol
_atom_type_scat_dispersion_real
_atom_type_scat_dispersion_imag
_atom_type_scat_Cromer_Mann_a1
_atom_type_scat_Cromer_Mann_a2
_atom_type_scat_Cromer_Mann_a3
_atom_type_scat_Cromer_Mann_a4
_atom_type_scat_Cromer_Mann_b1
_atom_type_scat_Cromer_Mann_b2
_atom_type_scat_Cromer_Mann_b3
_atom_type_scat_Cromer_Mann_b4
_atom_type_scat_Cromer_Mann_c
_atom_type_scat_source
_atom_type_scat_dispersion_source
B 0.00925 0.00394 2.05450 1.33260 1.09790 0.70680 23.21850 1.02100 60.34980 0.14030 -0.19320 'International Tables Volume C Table 6.1.1.4 (pp. 500-502)' 'Brennan, Cowan, Rev. Sci. Instrum., 1992, 63, 850'
C 0.01788 0.00908 2.31000 1.02000 1.58860 0.86500 20.84390 10.20750 0.56870 51.65120 0.21560 'International Tables Volume C Table 6.1.1.4 (pp. 500-502)' 'Brennan, Cowan, Rev. Sci. Instrum., 1992, 63, 850'
H 0.00000 0.00000 0.49300 0.32291 0.14019 0.04081 10.51090 26.12570 3.14236 57.79970 0.00304 'International Tables Volume C Table 6.1.1.4 (pp. 500-502)' 'Brennan, Cowan, Rev. Sci. Instrum., 1992, 63, 850'
O 0.04960 0.03234 3.04850 2.28680 1.54630 0.86700 13.27710 5.70110 0.32390 32.90890 0.25080 'International Tables Volume C Table 6.1.1.4 (pp. 500-502)' 'Brennan, Cowan, Rev. Sci. Instrum., 1992, 63, 850'
P 0.29730 0.43501 6.43450 4.17910 1.78000 1.49080 1.90670 27.15700 0.52600 68.16450 1.11490 'International Tables Volume C Table 6.1.1.4 (pp. 500-502)' 'Brennan, Cowan, Rev. Sci. Instrum., 1992, 63, 850'

loop_
_exptl_crystal_face_index_h
_exptl_crystal_face_index_k
_exptl_crystal_face_index_l
_exptl_crystal_face_perp_dist
1 0 0 0.0387
1 1 0 0.0499
-1 1 -1 0.0554
1 -1 1 0.0606
1 0 1 0.0627
0 1 -1 0.0415
0 1 0 0.0401
0 -1 -1 0.0438
0 1 1 0.0557
0 0 1 0.0512
0 0 -1 0.0361
1 -1 -1 0.0470
1 0 -1 0.0445
-1 -1 1 0.0701
1 1 -1 0.0409
1 -1 0 0.0503
-1 1 0 0.0639
0 -2 1 0.0533
-1 -1 -2 0.0410
1 1 2 0.0633
-1 -2 -2 0.0409
1 2 2 0.0607

loop_
_geom_angle_atom_site_label_1
_geom_angle_atom_site_label_2
_geom_angle_atom_site_label_3
_geom_angle
_geom_angle_site_symmetry_1
_geom_angle_site_symmetry_3
_geom_angle_publ_flag
C7 P1 C1 108.40(14) . . ?
C13 P1 C1 108.75(14) . . ?
C13 P1 C7 108.36(15) . . ?
C20 P1 C1 115.40(14) . . ?
C20 P1 C7 108.19(14) . . ?
C20 P1 C13 107.56(14) . . ?
C14 O1 B1 132.3(2) . . ?
H1 C1 P1 105.98(10) . . ?
C2 C1 P1 114.2(2) . . ?
C2 C1 H1 105.98(18) . . ?
C6 C1 P1 113.2(2) . . ?
C6 C1 H1 105.98(17) . . ?
C6 C1 C2 110.8(3) . . ?
C15 B1 O1 101.1(2) . . ?
C18 B1 O1 111.1(2) . . ?
C18 B1 C15 104.1(2) . . ?
C19 B1 O1 104.9(2) . . ?
C19 B1 C15 116.8(2) . . ?
C19 B1 C18 117.7(2) . . ?
H2a C2 C1 109.69(18) . . ?
H2b C2 C1 109.69(17) . . ?
H2b C2 H2a 108.2 . . ?
C33 C2 C1 109.9(3) . . ?
C33 C2 H2a 109.7(2) . . ?
C33 C2 H2b 109.69(18) . . ?
C3 B2 H2 119.01(17) . . ?
B5 B2 H2 118.32(17) . . ?
B5 B2 C3 62.1(2) . . ?
B9 B2 H2 118.75(16) . . ?
B9 B2 C3 113.0(3) . . ?
B9 B2 B5 62.6(2) . . ?
C19 B2 H2 120.22(15) . . ?
C19 B2 C3 61.33(19) . . ?
C19 B2 B5 112.0(2) . . ?
C19 B2 B9 111.6(2) . . ?
B30 B2 H2 118.62(16) . . ?
B30 B2 C3 112.5(3) . . ?
B30 B2 B5 113.9(3) . . ?
B30 B2 B9 62.3(2) . . ?
B30 B2 C19 61.10(19) . . ?
H33a C33 C2 109.22(19) . . ?
H33b C33 C2 109.22(19) . . ?
H33b C33 H33a 107.9 . . ?
C4 C33 C2 112.0(3) . . ?
C4 C33 H33a 109.22(18) . . ?
C4 C33 H33b 109.2(2) . . ?
H3 C3 B2 123.14(17) . . ?
B4 C3 B2 107.5(3) . . ?
B4 C3 H3 120.96(17) . . ?
B5 C3 B2 59.5(2) . . ?
B5 C3 H3 120.75(17) . . ?
B5 C3 B4 61.1(2) . . ?
C19 C3 B2 58.88(18) . . ?
C19 C3 H3 122.17(16) . . ?
C19 C3 B4 108.5(3) . . ?
C19 C3 B5 108.0(2) . . ?
B32 C3 B2 106.9(3) . . ?
B32 C3 H3 121.07(17) . . ?
B32 C3 B4 61.2(2) . . ?
B32 C3 B5 110.0(3) . . ?
B32 C3 C19 59.74(19) . . ?
H4a C4 C33 109.4(2) . . ?
H4b C4 C33 109.44(18) . . ?
H4b C4 H4a 108.0 . . ?
C5 C4 C33 111.0(3) . . ?
C5 C4 H4a 109.44(18) . . ?
C5 C4 H4b 109.44(18) . . ?
H4 B4 C3 122.53(17) . . ?
B5 B4 C3 59.6(2) . . ?
B5 B4 H4 121.97(17) . . ?
B6 B4 C3 106.9(3) . . ?
B6 B4 H4 122.19(17) . . ?
B6 B4 B5 59.7(2) . . ?
B8 B4 C3 106.7(3) . . ?
B8 B4 H4 122.34(17) . . ?
B8 B4 B5 107.3(3) . . ?
B8 B4 B6 59.7(2) . . ?
B32 B4 C3 59.7(2) . . ?
B32 B4 H4 121.85(17) . . ?
B32 B4 B5 107.7(3) . . ?
B32 B4 B6 107.5(3) . . ?
B32 B4 B8 59.6(2) . . ?
H5a C5 C4 109.46(18) . . ?
H5b C5 C4 109.46(18) . . ?
H5b C5 H5a 108.0 . . ?
C6 C5 C4 110.9(3) . . ?
C6 C5 H5a 109.46(18) . . ?
C6 C5 H5b 109.46(18) . . ?
C3 B5 B2 58.42(19) . . ?
B4 B5 B2 105.2(2) . . ?
B4 B5 C3 59.3(2) . . ?
H5 B5 B2 124.15(17) . . ?
H5 B5 C3 122.54(17) . . ?
H5 B5 B4 122.08(17) . . ?
B6 B5 B2 105.6(3) . . ?
B6 B5 C3 107.2(3) . . ?
B6 B5 B4 60.4(2) . . ?
B6 B5 H5 122.09(17) . . ?
B9 B5 B2 59.1(2) . . ?
B9 B5 C3 107.2(3) . . ?
B9 B5 B4 108.5(3) . . ?
B9 B5 H5 121.42(17) . . ?
B9 B5 B6 60.2(2) . . ?
C5 C6 C1 110.5(3) . . ?
H6a C6 C1 109.55(17) . . ?
H6a C6 C5 109.55(18) . . ?
H6b C6 C1 109.55(16) . . ?
H6b C6 C5 109.55(19) . . ?
H6b C6 H6a 108.1 . . ?
B5 B6 B4 59.9(2) . . ?
H6 B6 B4 121.52(17) . . ?
H6 B6 B5 121.85(17) . . ?
B7 B6 B4 108.1(3) . . ?
B7 B6 B5 107.5(3) . . ?
B7 B6 H6 122.03(16) . . ?
B8 B6 B4 60.1(2) . . ?
B8 B6 B5 107.8(3) . . ?
B8 B6 H6 121.81(17) . . ?
B8 B6 B7 60.1(2) . . ?
B9 B6 B4 108.0(3) . . ?
B9 B6 B5 60.2(2) . . ?
B9 B6 H6 122.03(17) . . ?
B9 B6 B7 59.2(2) . . ?
B9 B6 B8 107.5(3) . . ?
H7 C7 P1 107.70(10) . . ?
C8 C7 P1 111.3(2) . . ?
C8 C7 H7 107.70(17) . . ?
C12 C7 P1 111.5(2) . . ?
C12 C7 H7 107.70(18) . . ?
C12 C7 C8 110.7(3) . . ?
H7a B7 B6 121.67(16) . . ?
B8 B7 B6 59.8(2) . . ?
B8 B7 H7a 122.10(16) . . ?
B9 B7 B6 60.3(2) . . ?
B9 B7 H7a 121.23(17) . . ?
B9 B7 B8 108.1(3) . . ?
B30 B7 B6 108.3(3) . . ?
B30 B7 H7a 121.72(16) . . ?
B30 B7 B8 107.5(2) . . ?
B30 B7 B9 60.5(2) . . ?
B31 B7 B6 107.6(3) . . ?
B31 B7 H7a 122.05(16) . . ?
B31 B7 B8 59.6(2) . . ?
B31 B7 B9 108.2(2) . . ?
B31 B7 B30 59.6(2) . . ?
H8a C8 C7 109.63(17) . . ?
H8b C8 C7 109.63(17) . . ?
H8b C8 H8a 108.1 . . ?
C9 C8 C7 110.1(3) . . ?
C9 C8 H8a 109.63(19) . . ?
C9 C8 H8b 109.63(18) . . ?
B6 B8 B4 60.1(2) . . ?
B7 B8 B4 108.1(3) . . ?
B7 B8 B6 60.1(2) . . ?
H8 B8 B4 121.62(17) . . ?
H8 B8 B6 121.48(17) . . ?
H8 B8 B7 121.72(16) . . ?
B31 B8 B4 108.0(2) . . ?
B31 B8 B6 108.2(3) . . ?
B31 B8 B7 60.0(2) . . ?
B31 B8 H8 121.73(16) . . ?
B32 B8 B4 60.1(2) . . ?
B32 B8 B6 108.2(3) . . ?
B32 B8 B7 107.8(2) . . ?
B32 B8 H8 121.82(16) . . ?
B32 B8 B31 59.8(2) . . ?
H9a C9 C8 109.30(18) . . ?
H9b C9 C8 109.30(19) . . ?
H9b C9 H9a 108.0 . . ?
C10 C9 C8 111.6(3) . . ?
C10 C9 H9a 109.30(19) . . ?
C10 C9 H9b 109.3(2) . . ?
B5 B9 B2 58.34(19) . . ?
B6 B9 B2 104.6(3) . . ?
B6 B9 B5 59.6(2) . . ?
B7 B9 B2 105.3(2) . . ?
B7 B9 B5 108.0(3) . . ?
B7 B9 B6 60.5(2) . . ?
H9 B9 B2 124.66(16) . . ?
H9 B9 B5 121.95(17) . . ?
H9 B9 B6 122.36(17) . . ?
H9 B9 B7 121.89(17) . . ?
B30 B9 B2 58.85(19) . . ?
B30 B9 B5 107.5(2) . . ?
B30 B9 B6 108.1(3) . . ?
B30 B9 B7 60.1(2) . . ?
B30 B9 H9 121.54(17) . . ?
H10a C10 C9 109.25(19) . . ?
H10b C10 C9 109.2(2) . . ?
H10b C10 H10a 107.9 . . ?
C11 C10 C9 111.8(3) . . ?
C11 C10 H10a 109.25(19) . . ?
C11 C10 H10b 109.2(2) . . ?
B11 B10 H10 121.02(16) . . ?
B14 B10 H10 121.33(16) . . ?
B14 B10 B11 61.4(2) . . ?
C15 B10 H10 123.35(15) . . ?
C15 B10 B11 60.04(18) . . ?
C15 B10 B14 107.7(2) . . ?
C16 B10 H10 125.25(15) . . ?
C16 B10 B11 105.0(2) . . ?
C16 B10 B14 105.4(2) . . ?
C16 B10 C15 56.71(17) . . ?
B18 B10 H10 121.67(16) . . ?
B18 B10 B11 109.6(2) . . ?
B18 B10 B14 60.8(2) . . ?
B18 B10 C15 105.5(2) . . ?
B18 B10 C16 58.28(18) . . ?
H11a C11 C10 109.3(2) . . ?
H11b C11 C10 109.3(2) . . ?
H11b C11 H11a 108.0 . . ?
C12 C11 C10 111.5(3) . . ?
C12 C11 H11a 109.3(2) . . ?
C12 C11 H11b 109.3(2) . . ?
H11 B11 B10 121.62(16) . . ?
B12 B11 B10 107.7(2) . . ?
B12 B11 H11 122.01(16) . . ?
B14 B11 B10 59.1(2) . . ?
B14 B11 H11 122.56(16) . . ?
B14 B11 B12 60.0(2) . . ?
C15 B11 B10 59.64(18) . . ?
C15 B11 H11 123.40(15) . . ?
C15 B11 B12 106.3(2) . . ?
C15 B11 B14 105.6(2) . . ?
B17 B11 B10 108.7(2) . . ?
B17 B11 H11 120.96(16) . . ?
B17 B11 B12 60.39(19) . . ?
B17 B11 B14 108.3(2) . . ?
B17 B11 C15 59.50(18) . . ?
C11 C12 C7 109.9(3) . . ?
H12a C12 C7 109.69(18) . . ?
H12a C12 C11 109.7(2) . . ?
H12b C12 C7 109.69(17) . . ?
H12b C12 C11 109.69(19) . . ?
H12b C12 H12a 108.2 . . ?
H12 B12 B11 121.68(16) . . ?
B13 B12 B11 108.1(2) . . ?
B13 B12 H12 121.80(16) . . ?
B14 B12 B11 60.4(2) . . ?
B14 B12 H12 121.96(16) . . ?
B14 B12 B13 59.6(2) . . ?
B15 B12 B11 108.4(2) . . ?
B15 B12 H12 121.38(17) . . ?
B15 B12 B13 59.8(2) . . ?
B15 B12 B14 107.8(3) . . ?
B17 B12 B11 59.33(19) . . ?
B17 B12 H12 121.62(16) . . ?
B17 B12 B13 108.3(2) . . ?
B17 B12 B14 107.7(2) . . ?
B17 B12 B15 60.9(2) . . ?
C14 C13 P1 166.5(3) . . ?
H13 B13 B12 122.04(16) . . ?
B14 B13 B12 59.8(2) . . ?
B14 B13 H13 121.68(16) . . ?
B15 B13 B12 59.4(2) . . ?
B15 B13 H13 121.90(16) . . ?
B15 B13 B14 107.6(3) . . ?
B18 B13 B12 108.1(2) . . ?
B18 B13 H13 121.50(16) . . ?
B18 B13 B14 60.5(2) . . ?
B18 B13 B15 108.1(2) . . ?
B19 B13 B12 107.8(2) . . ?
B19 B13 H13 121.67(16) . . ?
B19 B13 B14 108.1(2) . . ?
B19 B13 B15 60.4(2) . . ?
B19 B13 B18 59.8(2) . . ?
C13 C14 O1 172.6(3) . . ?
B11 B14 B10 59.48(19) . . ?
B12 B14 B10 107.7(2) . . ?
B12 B14 B11 59.62(19) . . ?
B13 B14 B10 108.7(2) . . ?
B13 B14 B11 108.2(2) . . ?
B13 B14 B12 60.6(2) . . ?
H14 B14 B10 121.52(16) . . ?
H14 B14 B11 122.06(16) . . ?
H14 B14 B12 121.80(16) . . ?
H14 B14 B13 121.26(16) . . ?
B18 B14 B10 60.8(2) . . ?
B18 B14 B11 108.1(2) . . ?
B18 B14 B12 108.2(2) . . ?
B18 B14 B13 59.9(2) . . ?
B18 B14 H14 121.44(16) . . ?
B10 C15 B1 121.0(2) . . ?
B11 C15 B1 135.1(2) . . ?
B11 C15 B10 60.32(18) . . ?
C16 C15 B1 108.3(2) . . ?
C16 C15 B10 61.37(18) . . ?
C16 C15 B11 108.9(2) . . ?
B16 C15 B1 109.8(2) . . ?
B16 C15 B10 111.7(2) . . ?
B16 C15 B11 109.6(2) . . ?
B16 C15 C16 61.45(18) . . ?
B17 C15 B1 126.5(2) . . ?
B17 C15 B10 110.1(2) . . ?
B17 C15 B11 60.47(18) . . ?
B17 C15 C16 109.3(2) . . ?
B17 C15 B16 60.39(18) . . ?
B13 B15 B12 60.8(2) . . ?
H15 B15 B12 121.33(17) . . ?
H15 B15 B13 121.30(16) . . ?
B16 B15 B12 108.0(3) . . ?
B16 B15 B13 108.2(3) . . ?
B16 B15 H15 121.81(16) . . ?
B17 B15 B12 59.7(2) . . ?
B17 B15 B13 108.1(2) . . ?
B17 B15 H15 122.19(16) . . ?
B17 B15 B16 59.65(19) . . ?
B19 B15 B12 108.7(3) . . ?
B19 B15 B13 60.1(2) . . ?
B19 B15 H15 121.61(16) . . ?
B19 B15 B16 60.0(2) . . ?
B19 B15 B17 107.6(2) . . ?
C15 C16 B10 61.92(18) . . ?
B16 C16 B10 112.9(2) . . ?
B16 C16 C15 62.35(18) . . ?
C17 C16 B10 115.3(2) . . ?
C17 C16 C15 109.3(2) . . ?
C17 C16 B16 116.0(2) . . ?
B18 C16 B10 62.61(19) . . ?
B18 C16 C15 113.3(2) . . ?
B18 C16 B16 112.3(2) . . ?
B18 C16 C17 126.0(2) . . ?
B19 C16 B10 113.4(2) . . ?
B19 C16 C15 112.8(2) . . ?
B19 C16 B16 61.12(19) . . ?
B19 C16 C17 126.1(2) . . ?
B19 C16 B18 62.16(19) . . ?
B15 B16 C15 107.6(2) . . ?
C16 B16 C15 56.21(16) . . ?
C16 B16 B15 106.0(2) . . ?
H16 B16 C15 123.79(15) . . ?
H16 B16 B15 120.79(16) . . ?
H16 B16 C16 125.37(15) . . ?
B17 B16 C15 59.26(18) . . ?
B17 B16 B15 61.9(2) . . ?
B17 B16 C16 104.2(2) . . ?
B17 B16 H16 121.21(16) . . ?
B19 B16 C15 106.0(2) . . ?
B19 B16 B15 61.5(2) . . ?
B19 B16 C16 59.04(18) . . ?
B19 B16 H16 120.65(16) . . ?
B19 B16 B17 110.5(2) . . ?
C18 C17 C16 110.8(2) . . ?
B20 C17 C16 125.2(2) . . ?
B20 C17 C18 112.9(2) . . ?
B25 C17 C16 116.5(2) . . ?
B25 C17 C18 61.65(18) . . ?
B25 C17 B20 62.08(19) . . ?
B28 C17 C16 116.2(2) . . ?
B28 C17 C18 61.03(18) . . ?
B28 C17 B20 113.1(2) . . ?
B28 C17 B25 111.6(2) . . ?
B29 C17 C16 124.9(2) . . ?
B29 C17 C18 112.6(2) . . ?
B29 C17 B20 62.7(2) . . ?
B29 C17 B25 113.1(2) . . ?
B29 C17 B28 62.15(19) . . ?
B12 B17 B11 60.28(19) . . ?
C15 B17 B11 60.03(18) . . ?
C15 B17 B12 106.6(2) . . ?
B15 B17 B11 107.8(2) . . ?
B15 B17 B12 59.4(2) . . ?
B15 B17 C15 105.9(2) . . ?
B16 B17 B11 109.2(2) . . ?
B16 B17 B12 106.8(2) . . ?
B16 B17 C15 60.35(18) . . ?
B16 B17 B15 58.49(19) . . ?
H17 B17 B11 120.76(16) . . ?
H17 B17 B12 122.51(16) . . ?
H17 B17 C15 122.63(15) . . ?
H17 B17 B15 123.09(16) . . ?
H17 B17 B16 121.75(16) . . ?
C17 C18 B1 106.9(2) . . ?
B25 C18 B1 113.5(2) . . ?
B25 C18 C17 61.18(18) . . ?
B26 C18 B1 131.4(2) . . ?
B26 C18 C17 108.7(2) . . ?
B26 C18 B25 60.32(19) . . ?
B27 C18 B1 133.9(2) . . ?
B27 C18 C17 108.5(2) . . ?
B27 C18 B25 109.1(2) . . ?
B27 C18 B26 60.03(19) . . ?
B28 C18 B1 116.0(2) . . ?
B28 C18 C17 61.63(18) . . ?
B28 C18 B25 111.8(2) . . ?
B28 C18 B26 109.6(2) . . ?
B28 C18 B27 60.09(19) . . ?
B13 B18 B10 106.5(2) . . ?
B14 B18 B10 58.33(19) . . ?
B14 B18 B13 59.6(2) . . ?
C16 B18 B10 59.12(18) . . ?
C16 B18 B13 105.1(2) . . ?
C16 B18 B14 104.1(2) . . ?
H18 B18 B10 122.26(16) . . ?
H18 B18 B13 122.66(16) . . ?
H18 B18 B14 123.27(16) . . ?
H18 B18 C16 124.29(15) . . ?
B19 B18 B10 108.3(2) . . ?
B19 B18 B13 60.3(2) . . ?
B19 B18 B14 107.8(2) . . ?
B19 B18 C16 59.27(18) . . ?
B19 B18 H18 120.91(16) . . ?
B2 C19 B1 122.5(2) . . ?
C3 C19 B1 121.0(2) . . ?
C3 C19 B2 59.79(18) . . ?
B30 C19 B1 118.7(2) . . ?
B30 C19 B2 60.86(19) . . ?
B30 C19 C3 111.0(2) . . ?
B31 C19 B1 119.8(2) . . ?
B31 C19 B2 108.8(2) . . ?
B31 C19 C3 110.6(2) . . ?
B31 C19 B30 61.4(2) . . ?
B32 C19 B1 120.1(2) . . ?
B32 C19 B2 108.9(2) . . ?
B32 C19 C3 61.3(2) . . ?
B32 C19 B30 111.7(2) . . ?
B32 C19 B31 61.3(2) . . ?
B15 B19 B13 59.5(2) . . ?
C16 B19 B13 104.2(2) . . ?
C16 B19 B15 104.3(2) . . ?
B16 B19 B13 106.5(2) . . ?
B16 B19 B15 58.46(19) . . ?
B16 B19 C16 59.83(18) . . ?
B18 B19 B13 59.9(2) . . ?
B18 B19 B15 107.5(2) . . ?
B18 B19 C16 58.57(18) . . ?
B18 B19 B16 108.4(2) . . ?
H19 B19 B13 123.12(16) . . ?
H19 B19 B15 123.23(16) . . ?
H19 B19 C16 124.45(15) . . ?
H19 B19 B16 121.81(16) . . ?
H19 B19 B18 121.32(16) . . ?
H20 C20 P1 105.55(10) . . ?
C21 C20 P1 112.7(2) . . ?
C21 C20 H20 105.55(18) . . ?
C25 C20 P1 114.9(2) . . ?
C25 C20 H20 105.55(16) . . ?
C25 C20 C21 111.7(3) . . ?
H20a B20 C17 124.16(16) . . ?
B21 B20 C17 104.7(2) . . ?
B21 B20 H20a 122.85(16) . . ?
B24 B20 C17 104.8(2) . . ?
B24 B20 H20a 122.87(16) . . ?
B24 B20 B21 59.9(2) . . ?
B25 B20 C17 59.72(18) . . ?
B25 B20 H20a 122.07(16) . . ?
B25 B20 B21 106.6(3) . . ?
B25 B20 B24 58.47(19) . . ?
B29 B20 C17 58.64(18) . . ?
B29 B20 H20a 121.47(17) . . ?
B29 B20 B21 59.9(2) . . ?
B29 B20 B24 107.7(3) . . ?
B29 B20 B25 108.0(2) . . ?
H21a C21 C20 109.84(17) . . ?
H21b C21 C20 109.84(18) . . ?
H21b C21 H21a 108.3 . . ?
C22 C21 C20 109.2(3) . . ?
C22 C21 H21a 109.84(19) . . ?
C22 C21 H21b 109.8(2) . . ?
H21 B21 B20 121.32(16) . . ?
B22 B21 B20 108.5(2) . . ?
B22 B21 H21 121.56(16) . . ?
B23 B21 B20 108.4(2) . . ?
B23 B21 H21 121.62(16) . . ?
B23 B21 B22 60.1(2) . . ?
B24 B21 B20 60.4(2) . . ?
B24 B21 H21 121.74(16) . . ?
B24 B21 B22 59.8(2) . . ?
B24 B21 B23 107.9(3) . . ?
B29 B21 B20 60.1(2) . . ?
B29 B21 H21 121.39(16) . . ?
B29 B21 B22 108.5(3) . . ?
B29 B21 B23 60.3(2) . . ?
B29 B21 B24 108.3(2) . . ?
H22a C22 C21 109.4(2) . . ?
H22b C22 C21 109.36(18) . . ?
H22b C22 H22a 108.0 . . ?
C23 C22 C21 111.3(3) . . ?
C23 C22 H22a 109.4(2) . . ?
C23 C22 H22b 109.36(18) . . ?
H22 B22 B21 121.63(16) . . ?
B23 B22 B21 59.9(2) . . ?
B23 B22 H22 121.85(16) . . ?
B24 B22 B21 60.1(2) . . ?
B24 B22 H22 121.50(16) . . ?
B24 B22 B23 108.0(3) . . ?
B26 B22 B21 108.0(2) . . ?
B26 B22 H22 122.12(16) . . ?
B26 B22 B23 107.3(2) . . ?
B26 B22 B24 60.5(2) . . ?
B27 B22 B21 107.8(2) . . ?
B27 B22 H22 122.19(16) . . ?
B27 B22 B23 60.2(2) . . ?
B27 B22 B24 107.6(2) . . ?
B27 B22 B26 58.86(19) . . ?
H23a C23 C22 109.44(18) . . ?
H23b C23 C22 109.4(2) . . ?
H23b C23 H23a 108.0 . . ?
C24 C23 C22 111.0(3) . . ?
C24 C23 H23a 109.44(17) . . ?
C24 C23 H23b 109.44(18) . . ?
B22 B23 B21 60.1(2) . . ?
H23 B23 B21 121.74(16) . . ?
H23 B23 B22 121.78(16) . . ?
B27 B23 B21 107.7(2) . . ?
B27 B23 B22 59.9(2) . . ?
B27 B23 H23 122.08(16) . . ?
B28 B23 B21 108.3(3) . . ?
B28 B23 B22 107.8(2) . . ?
B28 B23 H23 121.62(16) . . ?
B28 B23 B27 59.5(2) . . ?
B29 B23 B21 59.9(2) . . ?
B29 B23 B22 108.1(3) . . ?
B29 B23 H23 121.40(16) . . ?
B29 B23 B27 108.0(2) . . ?
B29 B23 B28 60.7(2) . . ?
H24a C24 C23 109.47(18) . . ?
H24b C24 C23 109.47(18) . . ?
H24b C24 H24a 108.1 . . ?
C25 C24 C23 110.8(3) . . ?
C25 C24 H24a 109.47(17) . . ?
C25 C24 H24b 109.47(17) . . ?
B21 B24 B20 59.7(2) . . ?
B22 B24 B20 108.2(2) . . ?
B22 B24 B21 60.1(2) . . ?
H24 B24 B20 121.63(16) . . ?
H24 B24 B21 121.84(16) . . ?
H24 B24 B22 121.44(16) . . ?
B25 B24 B20 60.50(19) . . ?
B25 B24 B21 108.1(2) . . ?
B25 B24 B22 108.2(2) . . ?
B25 B24 H24 121.62(16) . . ?
B26 B24 B20 107.8(2) . . ?
B26 B24 B21 107.8(2) . . ?
B26 B24 B22 60.3(2) . . ?
B26 B24 H24 121.96(16) . . ?
B26 B24 B25 59.48(19) . . ?
C24 C25 C20 109.5(3) . . ?
H25a C25 C20 109.78(17) . . ?
H25a C25 C24 109.78(17) . . ?
H25b C25 C20 109.78(16) . . ?
H25b C25 C24 109.78(17) . . ?
H25b C25 H25a 108.2 . . ?
C18 B25 C17 57.17(17) . . ?
B20 B25 C17 58.20(18) . . ?
B20 B25 C18 106.0(2) . . ?
B24 B25 C17 105.6(2) . . ?
B24 B25 C18 108.0(2) . . ?
B24 B25 B20 61.0(2) . . ?
H25 B25 C17 125.14(15) . . ?
H25 B25 C18 123.09(15) . . ?
H25 B25 B20 121.42(16) . . ?
H25 B25 B24 121.08(16) . . ?
B26 B25 C17 105.2(2) . . ?
B26 B25 C18 59.86(18) . . ?
B26 B25 B20 110.0(3) . . ?
B26 B25 B24 61.7(2) . . ?
B26 B25 H25 120.86(16) . . ?
C31 C26 C27 118.6(4) . . ?
C32 C26 C27 120.5(4) . . ?
C32 C26 C31 120.9(4) . . ?
B22 B26 C18 106.6(2) . . ?
B24 B26 C18 105.7(2) . . ?
B24 B26 B22 59.3(2) . . ?
B25 B26 C18 59.82(18) . . ?
B25 B26 B22 106.8(2) . . ?
B25 B26 B24 58.78(19) . . ?
H26 B26 C18 122.74(15) . . ?
H26 B26 B22 122.55(16) . . ?
H26 B26 B24 123.10(16) . . ?
H26 B26 B25 121.87(16) . . ?
B27 B26 C18 60.27(18) . . ?
B27 B26 B22 60.1(2) . . ?
B27 B26 B24 107.7(2) . . ?
B27 B26 B25 108.9(2) . . ?
B27 B26 H26 120.84(17) . . ?
H27a C27 C26 119.6(3) . . ?
C28 C27 C26 120.8(4) . . ?
C28 C27 H27a 119.6(3) . . ?
B22 B27 C18 106.9(2) . . ?
B23 B27 C18 105.7(2) . . ?
B23 B27 B22 60.0(2) . . ?
B26 B27 C18 59.69(18) . . ?
B26 B27 B22 61.0(2) . . ?
B26 B27 B23 108.9(3) . . ?
H27 B27 C18 123.31(15) . . ?
H27 B27 B22 121.69(16) . . ?
H27 B27 B23 122.38(16) . . ?
H27 B27 B26 120.57(17) . . ?
B28 B27 C18 59.26(18) . . ?
B28 B27 B22 107.6(3) . . ?
B28 B27 B23 59.2(2) . . ?
B28 B27 B26 108.6(2) . . ?
B28 B27 H27 121.95(16) . . ?
H28a C28 C27 120.1(3) . . ?
C29 C28 C27 119.8(5) . . ?
C29 C28 H28a 120.1(3) . . ?
C18 B28 C17 57.34(17) . . ?
B23 B28 C17 105.4(2) . . ?
B23 B28 C18 108.5(2) . . ?
B27 B28 C17 105.6(2) . . ?
B27 B28 C18 60.65(19) . . ?
B27 B28 B23 61.4(2) . . ?
H28 B28 C17 125.09(15) . . ?
H28 B28 C18 122.50(15) . . ?
H28 B28 B23 121.23(16) . . ?
H28 B28 B27 120.78(16) . . ?
B29 B28 C17 58.04(18) . . ?
B29 B28 C18 106.1(2) . . ?
B29 B28 B23 60.7(2) . . ?
B29 B28 B27 109.6(3) . . ?
B29 B28 H28 121.78(16) . . ?
H29a C29 C28 120.0(3) . . ?
C30 C29 C28 120.1(5) . . ?
C30 C29 H29a 120.0(3) . . ?
B20 B29 C17 58.68(18) . . ?
B21 B29 C17 104.8(2) . . ?
B21 B29 B20 60.0(2) . . ?
B23 B29 C17 105.1(2) . . ?
B23 B29 B20 107.9(3) . . ?
B23 B29 B21 59.8(2) . . ?
B28 B29 C17 59.81(19) . . ?
B28 B29 B20 108.0(2) . . ?
B28 B29 B21 106.5(3) . . ?
B28 B29 B23 58.5(2) . . ?
H29 B29 C17 124.00(16) . . ?
H29 B29 B20 121.36(17) . . ?
H29 B29 B21 122.89(16) . . ?
H29 B29 B23 122.72(16) . . ?
H29 B29 B28 122.10(16) . . ?
H30a C30 C29 120.0(3) . . ?
C31 C30 C29 120.0(5) . . ?
C31 C30 H30a 120.0(3) . . ?
B7 B30 B2 104.7(2) . . ?
B9 B30 B2 58.80(19) . . ?
B9 B30 B7 59.4(2) . . ?
C19 B30 B2 58.04(18) . . ?
C19 B30 B7 106.6(2) . . ?
C19 B30 B9 106.3(2) . . ?
H30 B30 B2 124.42(16) . . ?
H30 B30 B7 122.78(16) . . ?
H30 B30 B9 122.13(17) . . ?
H30 B30 C19 122.86(15) . . ?
B31 B30 B2 105.2(2) . . ?
B31 B30 B7 60.3(2) . . ?
B31 B30 B9 107.8(3) . . ?
B31 B30 C19 59.56(19) . . ?
B31 B30 H30 121.98(17) . . ?
C30 C31 C26 120.7(5) . . ?
H31a C31 C26 119.7(3) . . ?
H31a C31 C30 119.7(3) . . ?
B8 B31 B7 60.3(2) . . ?
C19 B31 B7 106.0(2) . . ?
C19 B31 B8 106.2(2) . . ?
B30 B31 B7 60.1(2) . . ?
B30 B31 B8 108.4(2) . . ?
B30 B31 C19 59.05(19) . . ?
H31 B31 B7 121.87(16) . . ?
H31 B31 B8 121.77(16) . . ?
H31 B31 C19 123.69(15) . . ?
H31 B31 B30 121.50(17) . . ?
B32 B31 B7 108.4(3) . . ?
B32 B31 B8 60.2(2) . . ?
B32 B31 C19 59.15(19) . . ?
B32 B31 B30 108.1(2) . . ?
B32 B31 H31 121.43(17) . . ?
H32a C32 C26 109.5 . . ?
H32b C32 C26 109.5 . . ?
H32b C32 H32a 109.5 . . ?
H32c C32 C26 109.5 . . ?
H32c C32 H32a 109.5 . . ?
H32c C32 H32b 109.5 . . ?
B4 B32 C3 59.1(2) . . ?
B8 B32 C3 106.8(3) . . ?
B8 B32 B4 60.3(2) . . ?
C19 B32 C3 58.96(18) . . ?
C19 B32 B4 106.2(2) . . ?
C19 B32 B8 106.3(2) . . ?
B31 B32 C3 107.3(2) . . ?
B31 B32 B4 108.4(3) . . ?
B31 B32 B8 60.0(2) . . ?
B31 B32 C19 59.52(19) . . ?
H32 B32 C3 122.69(17) . . ?
H32 B32 B4 121.98(17) . . ?
H32 B32 B8 122.24(16) . . ?
H32 B32 C19 123.19(15) . . ?
H32 B32 B31 121.47(17) . . ?

loop_
_geom_bond_atom_site_label_1
_geom_bond_atom_site_label_2
_geom_bond_distance
_geom_bond_site_symmetry_2
_geom_bond_publ_flag
P1 C1 1.829(3) . ?
P1 C7 1.827(3) . ?
P1 C13 1.713(3) . ?
P1 C20 1.825(3) . ?
O1 B1 1.522(4) . ?
O1 C14 1.265(4) . ?
C1 H1 1.0000 . ?
C1 C2 1.540(4) . ?
C1 C6 1.541(4) . ?
B1 C15 1.695(4) . ?
B1 C18 1.691(4) . ?
B1 C19 1.654(4) . ?
C2 H2a 0.9900 . ?
C2 H2b 0.9900 . ?
C2 C33 1.530(5) . ?
B2 H2 1.1200 . ?
B2 C3 1.691(5) . ?
B2 B5 1.711(5) . ?
B2 B9 1.724(5) . ?
B2 C19 1.675(4) . ?
B2 B30 1.725(5) . ?
C33 H33a 0.9900 . ?
C33 H33b 0.9900 . ?
C33 C4 1.517(5) . ?
C3 H3 1.1200 . ?
C3 B4 1.747(5) . ?
C3 B5 1.754(5) . ?
C3 C19 1.717(4) . ?
C3 B32 1.758(5) . ?
C4 H4a 0.9900 . ?
C4 H4b 0.9900 . ?
C4 C5 1.526(5) . ?
B4 H4 1.1200 . ?
B4 B5 1.779(5) . ?
B4 B6 1.788(5) . ?
B4 B8 1.788(5) . ?
B4 B32 1.784(5) . ?
C5 H5a 0.9900 . ?
C5 H5b 0.9900 . ?
C5 C6 1.530(4) . ?
B5 H5 1.1200 . ?
B5 B6 1.774(5) . ?
B5 B9 1.784(5) . ?
C6 H6a 0.9900 . ?
C6 H6b 0.9900 . ?
B6 H6 1.1200 . ?
B6 B7 1.787(5) . ?
B6 B8 1.781(5) . ?
B6 B9 1.785(5) . ?
C7 H7 1.0000 . ?
C7 C8 1.538(4) . ?
C7 C12 1.535(4) . ?
B7 H7a 1.1200 . ?
B7 B8 1.786(5) . ?
B7 B9 1.765(5) . ?
B7 B30 1.778(5) . ?
B7 B31 1.781(5) . ?
C8 H8a 0.9900 . ?
C8 H8b 0.9900 . ?
C8 C9 1.529(4) . ?
B8 H8 1.1200 . ?
B8 B31 1.773(5) . ?
B8 B32 1.777(5) . ?
C9 H9a 0.9900 . ?
C9 H9b 0.9900 . ?
C9 C10 1.526(5) . ?
B9 H9 1.1200 . ?
B9 B30 1.785(5) . ?
C10 H10a 0.9900 . ?
C10 H10b 0.9900 . ?
C10 C11 1.521(5) . ?
B10 H10 1.1200 . ?
B10 B11 1.754(5) . ?
B10 B14 1.748(5) . ?
B10 C15 1.743(4) . ?
B10 C16 1.734(4) . ?
B10 B18 1.793(5) . ?
C11 H11a 0.9900 . ?
C11 H11b 0.9900 . ?
C11 C12 1.530(4) . ?
B11 H11 1.1200 . ?
B11 B12 1.775(5) . ?
B11 B14 1.788(5) . ?
B11 C15 1.750(4) . ?
B11 B17 1.757(5) . ?
C12 H12a 0.9900 . ?
C12 H12b 0.9900 . ?
B12 H12 1.1200 . ?
B12 B13 1.795(5) . ?
B12 B14 1.781(5) . ?
B12 B15 1.770(5) . ?
B12 B17 1.776(5) . ?
C13 C14 1.206(4) . ?
B13 H13 1.1200 . ?
B13 B14 1.778(5) . ?
B13 B15 1.778(5) . ?
B13 B18 1.783(5) . ?
B13 B19 1.790(5) . ?
B14 H14 1.1200 . ?
B14 B18 1.794(5) . ?
C15 C16 1.651(4) . ?
C15 B16 1.760(4) . ?
C15 B17 1.740(4) . ?
B15 H15 1.1200 . ?
B15 B16 1.739(5) . ?
B15 B17 1.799(5) . ?
B15 B19 1.794(5) . ?
C16 B16 1.745(4) . ?
C16 C17 1.529(4) . ?
C16 B18 1.718(4) . ?
C16 B19 1.731(4) . ?
B16 H16 1.1200 . ?
B16 B17 1.760(5) . ?
B16 B19 1.767(5) . ?
C17 C18 1.671(4) . ?
C17 B20 1.715(4) . ?
C17 B25 1.742(4) . ?
C17 B28 1.746(4) . ?
C17 B29 1.714(4) . ?
B17 H17 1.1200 . ?
C18 B25 1.750(4) . ?
C18 B26 1.750(4) . ?
C18 B27 1.761(4) . ?
C18 B28 1.736(4) . ?
B18 H18 1.1200 . ?
B18 B19 1.780(5) . ?
C19 B30 1.729(5) . ?
C19 B31 1.738(4) . ?
C19 B32 1.731(5) . ?
B19 H19 1.1200 . ?
C20 H20 1.0000 . ?
C20 C21 1.540(4) . ?
C20 C25 1.535(4) . ?
B20 H20a 1.1200 . ?
B20 B21 1.780(5) . ?
B20 B24 1.792(5) . ?
B20 B25 1.783(5) . ?
B20 B29 1.783(5) . ?
C21 H21a 0.9900 . ?
C21 H21b 0.9900 . ?
C21 C22 1.529(5) . ?
B21 H21 1.1200 . ?
B21 B22 1.781(5) . ?
B21 B23 1.778(5) . ?
B21 B24 1.783(5) . ?
B21 B29 1.778(5) . ?
C22 H22a 0.9900 . ?
C22 H22b 0.9900 . ?
C22 C23 1.526(5) . ?
B22 H22 1.1200 . ?
B22 B23 1.781(5) . ?
B22 B24 1.777(5) . ?
B22 B26 1.795(5) . ?
B22 B27 1.779(5) . ?
C23 H23a 0.9900 . ?
C23 H23b 0.9900 . ?
C23 C24 1.528(5) . ?
B23 H23 1.1200 . ?
B23 B27 1.785(5) . ?
B23 B28 1.746(5) . ?
B23 B29 1.786(5) . ?
C24 H24a 0.9900 . ?
C24 H24b 0.9900 . ?
C24 C25 1.529(4) . ?
B24 H24 1.1200 . ?
B24 B25 1.746(5) . ?
B24 B26 1.798(5) . ?
C25 H25a 0.9900 . ?
C25 H25b 0.9900 . ?
B25 H25 1.1200 . ?
B25 B26 1.759(5) . ?
C26 C27 1.394(6) . ?
C26 C31 1.388(6) . ?
C26 C32 1.514(6) . ?
B26 H26 1.1200 . ?
B26 B27 1.756(5) . ?
C27 H27a 0.9500 . ?
C27 C28 1.378(6) . ?
B27 H27 1.1200 . ?
B27 B28 1.751(5) . ?
C28 H28a 0.9500 . ?
C28 C29 1.390(7) . ?
B28 H28 1.1200 . ?
B28 B29 1.786(5) . ?
C29 H29a 0.9500 . ?
C29 C30 1.372(8) . ?
B29 H29 1.1200 . ?
C30 H30a 0.9500 . ?
C30 C31 1.391(7) . ?
B30 H30 1.1200 . ?
B30 B31 1.770(5) . ?
C31 H31a 0.9500 . ?
B31 H31 1.1200 . ?
B31 B32 1.769(5) . ?
C32 H32a 0.9800 . ?
C32 H32b 0.9800 . ?
C32 H32c 0.9800 . ?
B32 H32 1.1200 . ?

loop_
_geom_torsion_atom_site_label_1
_geom_torsion_atom_site_label_2
_geom_torsion_atom_site_label_3
_geom_torsion_atom_site_label_4
_geom_torsion
_geom_torsion_site_symmetry_1
_geom_torsion_site_symmetry_2
_geom_torsion_site_symmetry_3
_geom_torsion_site_symmetry_4
_geom_torsion_publ_flag
P1 C1 C2 C33 174.5(2) . . . . ?
P1 C1 C6 C5 -173.2(2) . . . . ?
P1 C7 C8 C9 177.6(2) . . . . ?
P1 C7 C12 C11 -177.3(2) . . . . ?
P1 C20 C21 C22 -171.4(2) . . . . ?
P1 C20 C25 C24 172.0(2) . . . . ?
O1 B1 C15 B10 -174.80(19) . . . . ?
O1 B1 C15 B11 107.6(2) . . . . ?
O1 B1 C15 C16 -107.8(2) . . . . ?
O1 B1 C15 B16 -42.3(2) . . . . ?
O1 B1 C15 B17 24.9(3) . . . . ?
O1 B1 C18 C17 102.4(2) . . . . ?
O1 B1 C18 B25 37.1(3) . . . . ?
O1 B1 C18 B26 -33.3(3) . . . . ?
O1 B1 C18 B27 -118.9(2) . . . . ?
O1 B1 C18 B28 168.6(2) . . . . ?
O1 B1 C19 B2 148.1(2) . . . . ?
O1 B1 C19 C3 -140.1(2) . . . . ?
O1 B1 C19 B30 76.1(3) . . . . ?
O1 B1 C19 B31 4.5(3) . . . . ?
O1 B1 C19 B32 -67.6(3) . . . . ?
C1 C2 C33 C4 56.3(3) . . . . ?
C1 C6 C5 C4 -56.6(3) . . . . ?
B1 C15 C16 B10 -115.9(3) . . . . ?
B1 C15 C16 B16 103.1(3) . . . . ?
B1 C15 C16 C17 -6.9(2) . . . . ?
B1 C15 C16 B18 -153.0(2) . . . . ?
B1 C15 C16 B19 138.7(2) . . . . ?
B1 C18 C17 C16 1.7(2) . . . . ?
B1 C18 C17 B20 -144.4(2) . . . . ?
B1 C18 C17 B25 -108.0(3) . . . . ?
B1 C18 C17 B28 110.9(3) . . . . ?
B1 C18 C17 B29 147.0(2) . . . . ?
B1 C19 B2 C3 109.6(4) . . . . ?
B1 C19 B2 B5 146.7(3) . . . . ?
B1 C19 B2 B9 -145.2(3) . . . . ?
B1 C19 B2 B30 -107.3(4) . . . . ?
C2 C33 C4 C5 -56.5(3) . . . . ?
C33 C4 C5 C6 56.2(3) . . . . ?
C7 C8 C9 C10 55.4(3) . . . . ?
C7 C12 C11 C10 -56.5(3) . . . . ?
C8 C9 C10 C11 -54.3(3) . . . . ?
C9 C10 C11 C12 54.8(3) . . . . ?
B10 C15 C16 B16 -141.0(2) . . . . ?
B10 C15 C16 C17 109.1(2) . . . . ?
B10 C15 C16 B18 -37.1(2) . . . . ?
B10 C15 C16 B19 -105.3(2) . . . . ?
B10 C16 C15 B11 38.5(2) . . . . ?
B10 C16 C15 B16 141.0(2) . . . . ?
B10 C16 C15 B17 102.9(2) . . . . ?
B10 C16 C17 C18 70.5(3) . . . . ?
B10 C16 C17 B20 -148.5(2) . . . . ?
B10 C16 C17 B25 138.3(2) . . . . ?
B10 C16 C17 B28 3.5(3) . . . . ?
B10 C16 C17 B29 -69.6(3) . . . . ?
B11 C15 C16 B16 -102.5(3) . . . . ?
B11 C15 C16 C17 147.5(2) . . . . ?
B11 C15 C16 B18 1.4(2) . . . . ?
B11 C15 C16 B19 -66.8(2) . . . . ?
C15 C16 C17 C18 3.2(2) . . . . ?
C15 C16 C17 B20 144.2(2) . . . . ?
C15 C16 C17 B25 71.0(2) . . . . ?
C15 C16 C17 B28 -63.8(2) . . . . ?
C15 C16 C17 B29 -136.9(2) . . . . ?
C16 C17 C18 B25 109.7(3) . . . . ?
C16 C17 C18 B26 148.1(2) . . . . ?
C16 C17 C18 B27 -148.2(2) . . . . ?
C16 C17 C18 B28 -109.2(3) . . . . ?
C20 C21 C22 C23 -56.5(3) . . . . ?
C20 C25 C24 C23 57.0(3) . . . . ?
C21 C22 C23 C24 57.0(3) . . . . ?
C22 C23 C24 C25 -57.0(3) . . . . ?
C26 C27 C28 C29 1.0(5) . . . . ?
C26 C31 C30 C29 0.6(5) . . . . ?
C27 C28 C29 C30 -0.4(5) . . . . ?
C28 C29 C30 C31 -0.4(5) . . . . ?
